data_7219387
loop_
_publ_author_name
'zhang, xiutang'
'Fan, Liming'
'Fan, Weiliu'
'Li, Bin'
'Liu, Xinzheng'
'Zhao, Xian'

_publ_section_title
;
 Syntheses, Structures, Topologies, and Luminescence Properties of Four
 Coordination Polymers Based on Bifunctional 6-(4-pyridyl)-terephthalic
 Acid and Bis(imidazole) Bridging Linkers
;
_journal_name_full 'RSC Adv.'
_journal_paper_doi 10.1039/C4RA13501F
_journal_year 2015
_chemical_formula_moiety '2(C20 H14 N3 O4 Zn), 3(H2 O)'
_chemical_formula_sum 'C40 H34 N6 O11 Zn2'
_chemical_formula_weight 905.47
_chemical_name_systematic
; 
 ? 
;
_space_group_IT_number 15
_symmetry_cell_setting monoclinic
_symmetry_space_group_name_Hall '-C 2yc'
_symmetry_space_group_name_H-M 'C 1 2/c 1'
_atom_sites_solution_hydrogens geom
_atom_sites_solution_primary direct
_atom_sites_solution_secondary difmap
_audit_creation_method SHELXL-97
_audit_update_record
;
2014-10-26 deposited with the CCDC.
2015-01-23 downloaded from the CCDC.
;
_cell_angle_alpha 90.00
_cell_angle_beta 92.766(3)
_cell_angle_gamma 90.00
_cell_formula_units_Z 4
_cell_length_a 14.092(2)
_cell_length_b 18.273(3)
_cell_length_c 16.325(3)
_cell_measurement_reflns_used 2488
_cell_measurement_temperature 296(2)
_cell_measurement_theta_max 23.09
_cell_measurement_theta_min 2.23
_cell_volume 4198.8(12)
_computing_cell_refinement 'Bruker SMART'
_computing_data_collection 'Bruker SMART'
_computing_data_reduction 'Bruker SAINT'
_computing_molecular_graphics 'Bruker SHELXTL'
_computing_publication_material 'Bruker SHELXTL'
_computing_structure_refinement 'SHELXL-97 (Sheldrick, 1997)'
_computing_structure_solution 'SHELXS-97 (Sheldrick, 1990)'
_diffrn_ambient_temperature 296(2)
_diffrn_measured_fraction_theta_full 1.000
_diffrn_measured_fraction_theta_max 1.000
_diffrn_measurement_device_type 'CCD area detector'
_diffrn_measurement_method 'phi and omega scans'
_diffrn_radiation_monochromator graphite
_diffrn_radiation_source 'fine-focus sealed tube'
_diffrn_radiation_type MoK\a
_diffrn_radiation_wavelength 0.71073
_diffrn_reflns_av_R_equivalents 0.0451
_diffrn_reflns_av_sigmaI/netI 0.0534
_diffrn_reflns_limit_h_max 16
_diffrn_reflns_limit_h_min -15
_diffrn_reflns_limit_k_max 21
_diffrn_reflns_limit_k_min -21
_diffrn_reflns_limit_l_max 17
_diffrn_reflns_limit_l_min -19
_diffrn_reflns_number 10648
_diffrn_reflns_theta_full 25.00
_diffrn_reflns_theta_max 25.00
_diffrn_reflns_theta_min 1.83
_exptl_absorpt_coefficient_mu 1.208
_exptl_absorpt_correction_T_max 0.8303
_exptl_absorpt_correction_T_min 0.7770
_exptl_absorpt_correction_type multi-scan
_exptl_absorpt_process_details SADABS
_exptl_crystal_colour colorless
_exptl_crystal_density_diffrn 1.432
_exptl_crystal_density_method 'not measured'
_exptl_crystal_description block
_exptl_crystal_F_000 1856
_exptl_crystal_size_max 0.22
_exptl_crystal_size_mid 0.18
_exptl_crystal_size_min 0.16
_refine_diff_density_max 2.440
_refine_diff_density_min -0.394
_refine_diff_density_rms 0.148
_refine_ls_extinction_method none
_refine_ls_goodness_of_fit_ref 0.999
_refine_ls_hydrogen_treatment mixed
_refine_ls_matrix_type full
_refine_ls_number_parameters 277
_refine_ls_number_reflns 3706
_refine_ls_number_restraints 4
_refine_ls_restrained_S_all 1.002
_refine_ls_R_factor_all 0.0824
_refine_ls_R_factor_gt 0.0647
_refine_ls_shift/su_max 0.001
_refine_ls_shift/su_mean 0.000
_refine_ls_structure_factor_coef Fsqd
_refine_ls_weighting_details 'calc w=1/[\s^2^(Fo^2^)+(0.1560P)^2^+14.9968P] where P=(Fo^2^+2Fc^2^)/3'
_refine_ls_weighting_scheme calc
_refine_ls_wR_factor_gt 0.1989
_refine_ls_wR_factor_ref 0.2218
_reflns_number_gt 2862
_reflns_number_total 3706
_reflns_threshold_expression >2sigma(I)
_cod_data_source_file c4ra13501f2.cif
_cod_data_source_block z
_cod_depositor_comments
;
The following automatic conversions were performed:

'_symmetry_cell_setting' value 'Monoclinic' changed to 'monoclinic'
according to
/usr/data/users/saulius/crontab/automatic-downloads/rss-feeds/RSC/lib/dictionaries/cif_core.dic
dictionary named 'cif_core.dic' version 2.4.2 from 2011-04-26.

'_exptl_absorpt_correction_type' value 'Multi-scan' changed to
'multi-scan' according to
/usr/data/users/saulius/crontab/automatic-downloads/rss-feeds/RSC/lib/dictionaries/cif_core.dic
dictionary named 'cif_core.dic' version 2.4.2 from 2011-04-26.

Automatic conversion script
Id: cif_fix_values 3008 2015-01-20 13:52:24Z robertas 
;
_cod_original_cell_volume 4198.9(11)
_cod_original_sg_symbol_H-M C2/c
_cod_database_code 7219387

loop_
_symmetry_equiv_pos_as_xyz
'x, y, z'
'-x, y, -z+1/2'
'x+1/2, y+1/2, z'
'-x+1/2, y+1/2, -z+1/2'
'-x, -y, -z'
'x, -y, z-1/2'
'-x+1/2, -y+1/2, -z'
'x+1/2, -y+1/2, z-1/2'

loop_
_atom_site_label
_atom_site_type_symbol
_atom_site_fract_x
_atom_site_fract_y
_atom_site_fract_z
_atom_site_U_iso_or_equiv
_atom_site_adp_type
_atom_site_occupancy
_atom_site_symmetry_multiplicity
_atom_site_calc_flag
_atom_site_refinement_flags
C1 C 0.8089(4) 0.2117(3) 0.1625(4) 0.0367(13) Uani 1 1 d .
C2 C 0.8114(4) 0.2813(3) 0.2110(3) 0.0301(12) Uani 1 1 d .
C3 C 0.7457(4) 0.3368(3) 0.1946(3) 0.0341(13) Uani 1 1 d .
H3 H 0.7003 0.3315 0.1517 0.041 Uiso 1 1 calc R
C4 C 0.7473(4) 0.3999(3) 0.2413(4) 0.0319(13) Uani 1 1 d .
H4 H 0.7031 0.4367 0.2297 0.038 Uiso 1 1 calc R
C5 C 0.8145(4) 0.4085(3) 0.3056(3) 0.0308(12) Uani 1 1 d .
C6 C 0.8025(4) 0.4697(3) 0.3649(3) 0.0316(12) Uani 1 1 d .
C7 C 0.8840(4) 0.3542(3) 0.3211(3) 0.0298(12) Uani 1 1 d .
C8 C 0.8811(4) 0.2913(3) 0.2738(3) 0.0326(13) Uani 1 1 d .
H8 H 0.9264 0.2550 0.2841 0.039 Uiso 1 1 calc R
C9 C 0.9649(4) 0.3659(3) 0.3816(3) 0.0311(12) Uani 1 1 d .
C10 C 1.0165(4) 0.4305(3) 0.3825(4) 0.0360(13) Uani 1 1 d .
H10 H 0.9998 0.4677 0.3456 0.043 Uiso 1 1 calc R
C11 C 1.0919(4) 0.4397(3) 0.4373(4) 0.0378(14) Uani 1 1 d .
H11 H 1.1253 0.4837 0.4371 0.045 Uiso 1 1 calc R
C12 C 0.9940(4) 0.3125(3) 0.4369(4) 0.0435(15) Uani 1 1 d .
H12 H 0.9616 0.2683 0.4386 0.052 Uiso 1 1 calc R
C13 C 1.0718(4) 0.3255(3) 0.4897(4) 0.0411(15) Uani 1 1 d .
H13 H 1.0914 0.2885 0.5258 0.049 Uiso 1 1 calc R
C14 C 0.8534(5) 0.0158(3) -0.0496(4) 0.0422(15) Uani 1 1 d .
H14 H 0.8101 -0.0226 -0.0543 0.051 Uiso 1 1 calc R
C15 C 0.9314(5) 0.0223(4) -0.0930(4) 0.0474(16) Uani 1 1 d .
H15 H 0.9518 -0.0099 -0.1326 0.057 Uiso 1 1 calc R
C16 C 0.9211(4) 0.1142(4) -0.0095(4) 0.0396(14) Uani 1 1 d .
H16 H 0.9354 0.1575 0.0184 0.048 Uiso 1 1 calc R
C17 C 1.0571(5) 0.1185(5) -0.1026(4) 0.061(2) Uani 1 1 d .
H17A H 1.1019 0.0804 -0.1154 0.073 Uiso 1 1 calc R
H17B H 1.0880 0.1510 -0.0626 0.073 Uiso 1 1 calc R
C18 C 1.0300(5) 0.1611(4) -0.1796(4) 0.0527(18) Uani 1 1 d .
C19 C 1.0000 0.1242(6) -0.2500 0.044(2) Uani 1 2 d S
H19 H 1.0000 0.0733 -0.2500 0.053 Uiso 1 2 calc SR
C20 C 1.0308(8) 0.2361(5) -0.1800(6) 0.089(3) Uani 1 1 d .
H20 H 1.0519 0.2620 -0.1336 0.107 Uiso 1 1 calc R
C21 C 1.0000 0.2725(9) -0.2500 0.120(7) Uani 1 2 d S
H21 H 1.0000 0.3234 -0.2500 0.143 Uiso 1 2 calc SR
N1 N 1.1198(3) 0.3876(2) 0.4916(3) 0.0312(11) Uani 1 1 d .
N2 N 0.9746(4) 0.0856(3) -0.0675(3) 0.0408(12) Uani 1 1 d .
N3 N 0.8467(3) 0.0740(3) 0.0030(3) 0.0323(11) Uani 1 1 d .
O1 O 0.8762(4) 0.1683(3) 0.1705(4) 0.0749(19) Uani 1 1 d .
O2 O 0.7382(3) 0.2005(2) 0.1147(3) 0.0428(10) Uani 1 1 d .
O3 O 0.8039(3) 0.4553(2) 0.4393(2) 0.0432(11) Uani 1 1 d .
O4 O 0.7876(3) 0.5333(2) 0.3367(3) 0.0418(10) Uani 1 1 d .
O1W O 0.2645(9) 0.1789(5) 0.0297(6) 0.150(4) Uani 1 1 d D
O2W O 0.0000 0.0729(5) 0.2500 0.073(2) Uani 1 2 d SD
Zn1 Zn 0.73754(4) 0.09985(3) 0.07112(4) 0.0268(3) Uani 1 1 d .
H3W H 0.044(4) 0.095(4) 0.273(5) 0.080 Uiso 1 1 d D
H1W H 0.283(4) 0.143(2) 0.005(4) 0.080 Uiso 1 1 d D
H2W H 0.233(5) 0.169(4) 0.069(4) 0.080 Uiso 1 1 d D

loop_
_atom_site_aniso_label
_atom_site_aniso_U_11
_atom_site_aniso_U_22
_atom_site_aniso_U_33
_atom_site_aniso_U_23
_atom_site_aniso_U_13
_atom_site_aniso_U_12
C1 0.044(3) 0.032(3) 0.034(3) -0.004(2) -0.007(3) -0.005(3)
C2 0.028(3) 0.031(3) 0.031(3) -0.005(2) -0.005(2) -0.003(2)
C3 0.035(3) 0.034(3) 0.032(3) -0.006(2) -0.013(2) 0.000(2)
C4 0.030(3) 0.030(3) 0.035(3) -0.002(2) -0.005(2) 0.007(2)
C5 0.033(3) 0.027(3) 0.032(3) -0.006(2) -0.006(2) 0.000(2)
C6 0.030(3) 0.031(3) 0.033(3) -0.007(2) -0.004(2) 0.002(2)
C7 0.033(3) 0.025(3) 0.031(3) -0.006(2) -0.006(2) 0.001(2)
C8 0.034(3) 0.026(3) 0.036(3) -0.006(2) -0.008(2) 0.005(2)
C9 0.031(3) 0.034(3) 0.028(3) -0.007(2) -0.009(2) 0.006(2)
C10 0.042(3) 0.031(3) 0.033(3) 0.004(2) -0.014(3) 0.004(3)
C11 0.040(3) 0.033(3) 0.039(3) 0.007(3) -0.014(3) -0.002(3)
C12 0.047(4) 0.030(3) 0.051(4) 0.002(3) -0.020(3) -0.005(3)
C13 0.046(3) 0.026(3) 0.049(4) 0.003(3) -0.022(3) 0.002(3)
C14 0.056(4) 0.030(3) 0.041(3) -0.003(3) 0.001(3) 0.001(3)
C15 0.060(4) 0.049(4) 0.033(3) -0.003(3) 0.004(3) 0.014(3)
C16 0.038(3) 0.046(4) 0.035(3) -0.004(3) -0.003(3) 0.000(3)
C17 0.034(4) 0.109(7) 0.040(4) -0.002(4) 0.005(3) -0.005(4)
C18 0.042(4) 0.075(5) 0.042(4) -0.004(3) 0.012(3) -0.002(3)
C19 0.036(5) 0.056(6) 0.042(5) 0.000 0.008(4) 0.000
C20 0.135(9) 0.061(6) 0.073(6) -0.018(5) 0.028(6) -0.020(6)
C21 0.21(2) 0.066(9) 0.082(11) 0.000 0.035(13) 0.000
N1 0.030(2) 0.028(2) 0.034(3) -0.002(2) -0.010(2) 0.0008(19)
N2 0.035(3) 0.056(3) 0.031(3) -0.001(2) 0.002(2) 0.000(2)
N3 0.033(3) 0.032(3) 0.031(2) 0.002(2) 0.000(2) -0.001(2)
O1 0.077(4) 0.049(3) 0.094(4) -0.038(3) -0.044(3) 0.031(3)
O2 0.048(2) 0.033(2) 0.045(3) -0.0113(19) -0.017(2) -0.0021(18)
O3 0.056(3) 0.039(2) 0.034(2) -0.0083(18) -0.003(2) 0.006(2)
O4 0.057(3) 0.029(2) 0.039(2) -0.0065(17) -0.003(2) 0.0078(19)
O1W 0.246(13) 0.089(6) 0.120(8) -0.022(5) 0.065(8) 0.004(7)
O2W 0.100(7) 0.049(5) 0.068(6) 0.000 -0.021(5) 0.000
Zn1 0.0298(4) 0.0222(4) 0.0278(4) 0.0002(2) -0.0056(3) -0.0019(2)

loop_
_atom_type_symbol
_atom_type_description
_atom_type_scat_dispersion_real
_atom_type_scat_dispersion_imag
_atom_type_scat_source
C C 0.0033 0.0016 'International Tables Vol C Tables 4.2.6.8 and 6.1.1.4'
H H 0.0000 0.0000 'International Tables Vol C Tables 4.2.6.8 and 6.1.1.4'
N N 0.0061 0.0033 'International Tables Vol C Tables 4.2.6.8 and 6.1.1.4'
O O 0.0106 0.0060 'International Tables Vol C Tables 4.2.6.8 and 6.1.1.4'
Zn Zn 0.2839 1.4301 'International Tables Vol C Tables 4.2.6.8 and 6.1.1.4'

loop_
_geom_angle_atom_site_label_1
_geom_angle_atom_site_label_2
_geom_angle_atom_site_label_3
_geom_angle
_geom_angle_site_symmetry_1
_geom_angle_site_symmetry_3
O1 C1 O2 122.9(5) . .
O1 C1 C2 119.3(5) . .
O2 C1 C2 117.8(5) . .
C3 C2 C8 118.9(5) . .
C3 C2 C1 121.2(5) . .
C8 C2 C1 119.8(5) . .
C4 C3 C2 120.6(5) . .
C4 C3 H3 119.7 . .
C2 C3 H3 119.7 . .
C3 C4 C5 120.2(5) . .
C3 C4 H4 119.9 . .
C5 C4 H4 119.9 . .
C4 C5 C7 120.0(5) . .
C4 C5 C6 118.6(5) . .
C7 C5 C6 120.8(5) . .
O3 C6 O4 123.0(5) . .
O3 C6 C5 118.6(5) . .
O4 C6 C5 118.3(5) . .
C8 C7 C5 118.9(5) . .
C8 C7 C9 119.4(5) . .
C5 C7 C9 121.4(5) . .
C7 C8 C2 121.2(5) . .
C7 C8 H8 119.4 . .
C2 C8 H8 119.4 . .
C12 C9 C10 117.2(5) . .
C12 C9 C7 121.8(5) . .
C10 C9 C7 121.0(5) . .
C11 C10 C9 120.2(5) . .
C11 C10 H10 119.9 . .
C9 C10 H10 119.9 . .
N1 C11 C10 122.5(5) . .
N1 C11 H11 118.8 . .
C10 C11 H11 118.7 . .
C9 C12 C13 119.3(6) . .
C9 C12 H12 120.3 . .
C13 C12 H12 120.4 . .
N1 C13 C12 123.4(5) . .
N1 C13 H13 118.3 . .
C12 C13 H13 118.3 . .
C15 C14 N3 110.1(6) . .
C15 C14 H14 125.0 . .
N3 C14 H14 125.0 . .
C14 C15 N2 106.3(6) . .
C14 C15 H15 126.9 . .
N2 C15 H15 126.9 . .
N3 C16 N2 111.9(6) . .
N3 C16 H16 124.0 . .
N2 C16 H16 124.0 . .
N2 C17 C18 111.5(6) . .
N2 C17 H17A 109.3 . .
C18 C17 H17A 109.3 . .
N2 C17 H17B 109.3 . .
C18 C17 H17B 109.3 . .
H17A C17 H17B 108.0 . .
C20 C18 C19 119.1(8) . .
C20 C18 C17 121.2(8) . .
C19 C18 C17 119.6(8) . .
C18 C19 C18 121.5(10) . 2_754
C18 C19 H19 119.3 . .
C18 C19 H19 119.3 2_754 .
C18 C20 C21 119.1(10) . .
C18 C20 H20 120.5 . .
C21 C20 H20 120.5 . .
C20 C21 C20 122.1(14) 2_754 .
C20 C21 H21 119.0 2_754 .
C20 C21 H21 119.0 . .
C13 N1 C11 117.4(5) . .
C13 N1 Zn1 120.2(4) . 8_556
C11 N1 Zn1 122.3(4) . 8_556
C16 N2 C15 106.7(5) . .
C16 N2 C17 127.2(6) . .
C15 N2 C17 125.9(6) . .
C16 N3 C14 105.0(5) . .
C16 N3 Zn1 126.9(4) . .
C14 N3 Zn1 127.5(4) . .
C1 O2 Zn1 111.5(4) . .
C6 O4 Zn1 108.7(4) . 4_655
H1W O1W H2W 114.6(5) . .
O2 Zn1 O4 107.23(18) . 4_645
O2 Zn1 N3 115.54(19) . .
O4 Zn1 N3 116.66(19) 4_645 .
O2 Zn1 N1 96.49(17) . 8_455
O4 Zn1 N1 112.19(18) 4_645 8_455
N3 Zn1 N1 106.99(19) . 8_455

loop_
_geom_bond_atom_site_label_1
_geom_bond_atom_site_label_2
_geom_bond_distance
_geom_bond_site_symmetry_2
C1 O1 1.239(7) .
C1 O2 1.252(7) .
C1 C2 1.497(8) .
C2 C3 1.392(8) .
C2 C8 1.397(7) .
C3 C4 1.382(8) .
C3 H3 0.9300 .
C4 C5 1.389(8) .
C4 H4 0.9300 .
C5 C7 1.409(8) .
C5 C6 1.494(7) .
C6 O3 1.241(7) .
C6 O4 1.264(7) .
C7 C8 1.383(7) .
C7 C9 1.488(7) .
C8 H8 0.9300 .
C9 C12 1.378(8) .
C9 C10 1.387(8) .
C10 C11 1.366(8) .
C10 H10 0.9300 .
C11 N1 1.346(7) .
C11 H11 0.9300 .
C12 C13 1.382(8) .
C12 H12 0.9300 .
C13 N1 1.322(7) .
C13 H13 0.9300 .
C14 C15 1.342(9) .
C14 N3 1.372(8) .
C14 H14 0.9300 .
C15 N2 1.363(8) .
C15 H15 0.9300 .
C16 N3 1.305(8) .
C16 N2 1.344(8) .
C16 H16 0.9300 .
C17 N2 1.450(9) .
C17 C18 1.512(10) .
C17 H17A 0.9700 .
C17 H17B 0.9700 .
C18 C20 1.369(11) .
C18 C19 1.382(8) .
C19 C18 1.382(8) 2_754
C19 H19 0.9300 .
C20 C21 1.374(12) .
C20 H20 0.9300 .
C21 C20 1.374(12) 2_754
C21 H21 0.9300 .
N1 Zn1 2.070(4) 8_556
N3 Zn1 1.998(5) .
O2 Zn1 1.972(4) .
O4 Zn1 1.980(4) 4_655
O1W H1W 0.824(6) .
O1W H2W 0.821(3) .
O2W H3W 0.8200(13) .
Zn1 O4 1.980(4) 4_645
Zn1 N1 2.070(4) 8_455
